data_4330369
loop_
_publ_author_name
'\/Lukasz John'
'Magdalena Kosi\'nska-Kl\"ahn'
'Lucjan B. Jerzykiewicz'
'Leszek K\;epi\'nski'
'Piotr Sobota'

_publ_section_title
;
 Synthesis of Functionalized Materials Using Aryloxo-Organometallic
 Compounds toward Spinel-like MM'2O4 (M = Ba2+, Sr2+; M' = In3+, Al3+)
 Double Oxides
;
_journal_name_full 'Inorganic Chemistry'
_journal_page_first 9820
_journal_page_last 9832
_journal_paper_doi 10.1021/ic301218v
_journal_volume 51
_journal_year 2012
_chemical_formula_moiety 'C50 H59 O10 Sr, C10 H11 O2, C10 H12 O2'
_chemical_formula_sum 'C70 H82 O14 Sr'
_chemical_formula_weight 1234.98
_chemical_name_systematic
;
 ?
;
_space_group_IT_number 14
_symmetry_cell_setting monoclinic
_symmetry_Int_Tables_number 14
_symmetry_space_group_name_Hall '-P 2ybc'
_symmetry_space_group_name_H-M 'P 1 21/c 1'
_atom_sites_solution_hydrogens geom
_atom_sites_solution_primary direct
_atom_sites_solution_secondary difmap
_audit_creation_method SHELXL-97
_cell_angle_alpha 90.00
_cell_angle_beta 98.99(3)
_cell_angle_gamma 90.00
_cell_formula_units_Z 4
_cell_length_a 20.157(5)
_cell_length_b 14.714(4)
_cell_length_c 21.812(5)
_cell_measurement_reflns_used 5912
_cell_measurement_temperature 100(2)
_cell_measurement_theta_max 23
_cell_measurement_theta_min 2
_cell_volume 6390(3)
_computing_cell_refinement
;
CrysAlis RED. Version 1.171.33 Oxford Diffraction, 2009)
;
_computing_data_collection
;
CrysAlis CCD. Version 1.171.33 (Oxford Diffraction, 2009)
;
_computing_data_reduction
;
CrysAlis RED. Version 1.171.33 (Oxford Diffraction, 2009)
;
_computing_molecular_graphics ' DIAMOND. Version 3.1f. (Brandenburg, K.  2007)'
_computing_publication_material
;
SHELXTL. Version 6.14 (Bruker, 2003)
;
_computing_structure_refinement 'SHELXTL. Version 6.14 (Bruker, 2003)'
_computing_structure_solution 'SHELXTL. Version 6.14 (Bruker, 2003)'
_diffrn_ambient_temperature 100(2)
_diffrn_measured_fraction_theta_full 0.998
_diffrn_measured_fraction_theta_max 0.998
_diffrn_measurement_device_type 'Kuma KM-4 CCD kappa-axis diffractometer'
_diffrn_measurement_method \w
_diffrn_radiation_monochromator graphite
_diffrn_radiation_source 'fine-focus sealed tube'
_diffrn_radiation_type MoK\a
_diffrn_radiation_wavelength 0.71073
_diffrn_reflns_av_R_equivalents 0.0735
_diffrn_reflns_av_sigmaI/netI 0.1150
_diffrn_reflns_limit_h_max 25
_diffrn_reflns_limit_h_min -25
_diffrn_reflns_limit_k_max 18
_diffrn_reflns_limit_k_min -18
_diffrn_reflns_limit_l_max 26
_diffrn_reflns_limit_l_min -27
_diffrn_reflns_number 51125
_diffrn_reflns_theta_full 27.08
_diffrn_reflns_theta_max 27.08
_diffrn_reflns_theta_min 2.91
_exptl_absorpt_coefficient_mu 0.908
_exptl_absorpt_correction_T_max 0.903
_exptl_absorpt_correction_T_min 0.894
_exptl_absorpt_correction_type analytical
_exptl_absorpt_process_details
;
CrysAlis CCD. Version 1.171.33 (Oxford Diffraction Ltd., 2009)
Analytical numeric absorption correction using a multifaceted crystal
model based on expressions derived by R.C. Clark & J.S.
Comput. Phys. Commun. (1998). 111, 243.
;
_exptl_crystal_colour colorless
_exptl_crystal_density_diffrn 1.284
_exptl_crystal_description block
_exptl_crystal_F_000 2608
_exptl_crystal_size_max 0.213
_exptl_crystal_size_mid 0.182
_exptl_crystal_size_min 0.114
_refine_diff_density_max 0.399
_refine_diff_density_min -0.293
_refine_diff_density_rms 0.048
_refine_ls_extinction_method none
_refine_ls_goodness_of_fit_ref 0.80
_refine_ls_hydrogen_treatment mixed
_refine_ls_matrix_type full
_refine_ls_number_parameters 795
_refine_ls_number_reflns 14022
_refine_ls_number_restraints 0
_refine_ls_restrained_S_all 0.80
_refine_ls_R_factor_all 0.0962
_refine_ls_R_factor_gt 0.0391
_refine_ls_shift/su_max 0.001
_refine_ls_shift/su_mean 0.000
_refine_ls_structure_factor_coef Fsqd
_refine_ls_weighting_details 'calc w=1/[\s^2^(Fo^2^)+(0.0253P)^2^+0.0000P] where P=(Fo^2^+2Fc^2^)/3'
_refine_ls_weighting_scheme calc
_refine_ls_wR_factor_gt 0.0585
_refine_ls_wR_factor_ref 0.0656
_reflns_number_gt 7545
_reflns_number_total 14022
_reflns_threshold_expression >2sigma(I)
_cod_data_source_file ic301218v_si_002_3.cif
_cod_data_source_block CCDC878063
_cod_original_sg_symbol_H-M 'P 21/c'
_cod_database_code 4330369

loop_
_symmetry_equiv_pos_site_id
_symmetry_equiv_pos_as_xyz
1 x,y,z
2 -x,1/2+y,1/2-z
3 -x,-y,-z
4 x,1/2-y,1/2+z

loop_
_atom_site_label
_atom_site_type_symbol
_atom_site_fract_x
_atom_site_fract_y
_atom_site_fract_z
_atom_site_U_iso_or_equiv
_atom_site_adp_type
_atom_site_occupancy
_atom_site_symmetry_multiplicity
_atom_site_calc_flag
_atom_site_refinement_flags
Sr1 Sr 0.175733(10) 0.647289(14) 0.364963(9) 0.02569(6) Uani 1 1 d .
O11 O 0.27459(7) 0.70542(10) 0.31190(7) 0.0377(4) Uani 1 1 d .
H11 H 0.3018(10) 0.6702(14) 0.3002(9) 0.038 Uiso 1 1 d .
O10 O 0.18171(7) 0.82907(9) 0.33784(7) 0.0352(4) Uani 1 1 d .
O21 O 0.25486(7) 0.52152(9) 0.33876(6) 0.0313(4) Uani 1 1 d .
O20 O 0.15194(7) 0.48202(9) 0.40414(6) 0.0335(4) Uani 1 1 d .
O31 O 0.05028(7) 0.67510(10) 0.34016(7) 0.0377(4) Uani 1 1 d .
H31 H 0.0249(10) 0.6884(13) 0.3712(9) 0.038 Uiso 1 1 d .
O30 O 0.11313(7) 0.59605(9) 0.25060(6) 0.0306(4) Uani 1 1 d .
O41 O 0.12187(7) 0.70437(10) 0.45796(6) 0.0314(4) Uani 1 1 d .
H41 H 0.0769(10) 0.7120(13) 0.4534(9) 0.031 Uiso 1 1 d .
O40 O 0.25659(7) 0.66464(9) 0.47719(6) 0.0334(4) Uani 1 1 d .
O51 O -0.00189(7) 0.71016(10) 0.43218(6) 0.0329(4) Uani 1 1 d .
O50 O -0.14061(7) 0.69278(11) 0.38256(7) 0.0477(4) Uani 1 1 d .
O61 O 0.34807(7) 0.57114(9) 0.28725(6) 0.0312(4) Uani 1 1 d .
H61 H 0.2989(10) 0.5347(12) 0.3199(8) 0.031 Uiso 1 1 d .
O60 O 0.44766(7) 0.67173(10) 0.23951(7) 0.0433(4) Uani 1 1 d .
O71 O 0.36743(9) 0.46336(13) 0.18523(9) 0.0642(6) Uani 1 1 d .
H71 H 0.3577(11) 0.5112(16) 0.2118(11) 0.064 Uiso 1 1 d .
O70 O 0.40510(8) 0.35667(12) 0.08944(7) 0.0534(4) Uani 1 1 d .
C11 C 0.13925(11) 0.91405(14) 0.33438(11) 0.0373(6) Uani 1 1 d .
C12 C 0.19104(11) 0.99143(15) 0.34275(12) 0.0482(7) Uani 1 1 d .
H12A H 0.1756 1.0437 0.3157 0.058 Uiso 1 1 calc R
H12B H 0.1999 1.0122 0.3864 0.058 Uiso 1 1 calc R
C13 C 0.25237(12) 0.94856(16) 0.32402(11) 0.0400(6) Uani 1 1 d .
C14 C 0.31204(13) 0.98344(17) 0.30951(13) 0.0601(8) Uani 1 1 d .
H14A H 0.3197 1.0471 0.3093 0.072 Uiso 1 1 calc R
C15 C 0.36012(12) 0.92316(18) 0.29528(13) 0.0614(8) Uani 1 1 d .
H15A H 0.4010 0.9462 0.2849 0.074 Uiso 1 1 calc R
C16 C 0.35005(12) 0.82974(16) 0.29579(11) 0.0468(7) Uani 1 1 d .
H16A H 0.3840 0.7897 0.2863 0.056 Uiso 1 1 calc R
C17 C 0.29060(11) 0.79531(15) 0.31013(10) 0.0310(6) Uani 1 1 d .
C18 C 0.24320(10) 0.85622(16) 0.32345(9) 0.0302(5) Uani 1 1 d .
C19 C 0.09823(12) 0.91552(17) 0.27041(11) 0.0541(7) Uani 1 1 d .
H19A H 0.0698 0.8612 0.2646 0.081 Uiso 1 1 calc R
H19B H 0.1283 0.9163 0.2392 0.081 Uiso 1 1 calc R
H19C H 0.0699 0.9700 0.2658 0.081 Uiso 1 1 calc R
C20 C 0.09703(12) 0.90727(16) 0.38495(12) 0.0568(8) Uani 1 1 d .
H20A H 0.0664 0.8554 0.3769 0.085 Uiso 1 1 calc R
H20B H 0.0709 0.9632 0.3861 0.085 Uiso 1 1 calc R
H20C H 0.1262 0.8988 0.4249 0.085 Uiso 1 1 calc R
C21 C 0.09778(11) 0.43396(15) 0.43204(10) 0.0366(6) Uani 1 1 d .
C22 C 0.12592(12) 0.33824(15) 0.44695(11) 0.0474(7) Uani 1 1 d .
H22A H 0.1410 0.3310 0.4921 0.057 Uiso 1 1 calc R
H22B H 0.0916 0.2914 0.4329 0.057 Uiso 1 1 calc R
C23 C 0.18421(11) 0.33072(15) 0.41196(10) 0.0328(6) Uani 1 1 d .
C24 C 0.22532(13) 0.25892(15) 0.40106(11) 0.0430(7) Uani 1 1 d .
H24A H 0.2191 0.2001 0.4172 0.052 Uiso 1 1 calc R
C25 C 0.27547(12) 0.27512(16) 0.36617(11) 0.0435(7) Uani 1 1 d .
H25A H 0.3033 0.2262 0.3574 0.052 Uiso 1 1 calc R
C26 C 0.28650(10) 0.36134(16) 0.34346(10) 0.0370(6) Uani 1 1 d .
H26A H 0.3213 0.3705 0.3193 0.044 Uiso 1 1 calc R
C27 C 0.24658(10) 0.43442(15) 0.35603(10) 0.0289(5) Uani 1 1 d .
C28 C 0.19573(11) 0.41530(14) 0.38934(10) 0.0286(5) Uani 1 1 d .
C29 C 0.08846(12) 0.48541(16) 0.48960(11) 0.0549(7) Uani 1 1 d .
H29A H 0.0689 0.5451 0.4780 0.082 Uiso 1 1 calc R
H29B H 0.1321 0.4934 0.5160 0.082 Uiso 1 1 calc R
H29C H 0.0584 0.4513 0.5124 0.082 Uiso 1 1 calc R
C30 C 0.03620(12) 0.43362(18) 0.38286(12) 0.0633(8) Uani 1 1 d .
H30A H 0.0239 0.4963 0.3708 0.095 Uiso 1 1 calc R
H30B H -0.0011 0.4046 0.3993 0.095 Uiso 1 1 calc R
H30C H 0.0457 0.3998 0.3465 0.095 Uiso 1 1 calc R
C31 C 0.12151(11) 0.53600(15) 0.19664(10) 0.0325(6) Uani 1 1 d .
C32 C 0.06933(11) 0.57182(15) 0.14307(10) 0.0370(6) Uani 1 1 d .
H32A H 0.0901 0.6141 0.1163 0.044 Uiso 1 1 calc R
H32B H 0.0478 0.5213 0.1173 0.044 Uiso 1 1 calc R
C33 C 0.01942(11) 0.62022(13) 0.17609(10) 0.0289(5) Uani 1 1 d .
C34 C -0.04502(11) 0.65224(15) 0.15744(10) 0.0367(6) Uani 1 1 d .
H34A H -0.0662 0.6463 0.1156 0.044 Uiso 1 1 calc R
C35 C -0.07792(11) 0.69322(15) 0.20122(11) 0.0400(6) Uani 1 1 d .
H35A H -0.1220 0.7162 0.1888 0.048 Uiso 1 1 calc R
C36 C -0.04849(11) 0.70165(14) 0.26259(11) 0.0353(6) Uani 1 1 d .
H36A H -0.0726 0.7290 0.2919 0.042 Uiso 1 1 calc R
C37 C 0.01647(11) 0.66994(14) 0.28128(10) 0.0298(5) Uani 1 1 d .
C38 C 0.04829(10) 0.63007(13) 0.23691(10) 0.0268(5) Uani 1 1 d .
C39 C 0.10528(11) 0.44030(14) 0.21507(10) 0.0428(6) Uani 1 1 d .
H39A H 0.1370 0.4218 0.2517 0.064 Uiso 1 1 calc R
H39B H 0.1089 0.3987 0.1807 0.064 Uiso 1 1 calc R
H39C H 0.0595 0.4385 0.2248 0.064 Uiso 1 1 calc R
C40 C 0.19310(11) 0.54626(17) 0.18548(10) 0.0482(7) Uani 1 1 d .
H40A H 0.2236 0.5228 0.2214 0.072 Uiso 1 1 calc R
H40B H 0.2028 0.6106 0.1796 0.072 Uiso 1 1 calc R
H40C H 0.1994 0.5120 0.1483 0.072 Uiso 1 1 calc R
C41 C 0.32508(11) 0.63086(16) 0.50535(10) 0.0375(6) Uani 1 1 d .
C42 C 0.33129(11) 0.65611(17) 0.57441(10) 0.0469(7) Uani 1 1 d .
H42A H 0.3516 0.6058 0.6011 0.056 Uiso 1 1 calc R
H42B H 0.3589 0.7115 0.5838 0.056 Uiso 1 1 calc R
C43 C 0.25994(11) 0.67244(14) 0.58349(11) 0.0373(6) Uani 1 1 d .
C44 C 0.23045(14) 0.68446(16) 0.63622(11) 0.0504(7) Uani 1 1 d .
H44A H 0.2561 0.6798 0.6765 0.060 Uiso 1 1 calc R
C45 C 0.16233(14) 0.70356(16) 0.62810(11) 0.0482(7) Uani 1 1 d .
H45A H 0.1411 0.7115 0.6637 0.058 Uiso 1 1 calc R
C46 C 0.12424(12) 0.71143(14) 0.56966(10) 0.0369(6) Uani 1 1 d .
H46A H 0.0777 0.7252 0.5656 0.044 Uiso 1 1 calc R
C47 C 0.15407(11) 0.69922(14) 0.51706(10) 0.0282(5) Uani 1 1 d .
C48 C 0.22160(11) 0.67866(14) 0.52618(10) 0.0292(5) Uani 1 1 d .
C49 C 0.32452(11) 0.52931(15) 0.49560(10) 0.0445(6) Uani 1 1 d .
H49A H 0.3145 0.5160 0.4511 0.067 Uiso 1 1 calc R
H49B H 0.2901 0.5018 0.5168 0.067 Uiso 1 1 calc R
H49C H 0.3686 0.5042 0.5126 0.067 Uiso 1 1 calc R
C50 C 0.37435(11) 0.67894(16) 0.47101(12) 0.0528(7) Uani 1 1 d .
H50A H 0.3645 0.6637 0.4268 0.079 Uiso 1 1 calc R
H50B H 0.4201 0.6596 0.4877 0.079 Uiso 1 1 calc R
H50C H 0.3704 0.7448 0.4762 0.079 Uiso 1 1 calc R
C51 C -0.21379(12) 0.7078(2) 0.36494(13) 0.0590(8) Uani 1 1 d .
C52 C -0.22967(13) 0.7950(2) 0.39844(14) 0.0808(10) Uani 1 1 d .
H52A H -0.2520 0.8403 0.3685 0.097 Uiso 1 1 calc R
H52B H -0.2592 0.7819 0.4296 0.097 Uiso 1 1 calc R
C53 C -0.16252(12) 0.82876(19) 0.42905(12) 0.0460(7) Uani 1 1 d .
C54 C -0.14384(15) 0.9042(2) 0.46490(12) 0.0557(8) Uani 1 1 d .
H54A H -0.1762 0.9476 0.4731 0.067 Uiso 1 1 calc R
C55 C -0.07685(15) 0.91506(17) 0.48846(11) 0.0523(7) Uani 1 1 d .
H55A H -0.0629 0.9670 0.5130 0.063 Uiso 1 1 calc R
C56 C -0.02948(11) 0.85198(16) 0.47716(10) 0.0388(6) Uani 1 1 d .
H56A H 0.0163 0.8615 0.4943 0.047 Uiso 1 1 calc R
C57 C -0.04702(11) 0.77487(15) 0.44127(9) 0.0282(5) Uani 1 1 d .
C58 C -0.11481(11) 0.76616(16) 0.41739(10) 0.0341(6) Uani 1 1 d .
C59 C -0.22664(13) 0.7176(2) 0.29483(12) 0.0786(10) Uani 1 1 d .
H59A H -0.2007 0.7691 0.2826 0.118 Uiso 1 1 calc R
H59B H -0.2746 0.7284 0.2809 0.118 Uiso 1 1 calc R
H59C H -0.2129 0.6618 0.2757 0.118 Uiso 1 1 calc R
C60 C -0.24761(13) 0.6249(2) 0.38642(15) 0.1082(14) Uani 1 1 d .
H60A H -0.2376 0.6207 0.4318 0.162 Uiso 1 1 calc R
H60B H -0.2309 0.5704 0.3680 0.162 Uiso 1 1 calc R
H60C H -0.2963 0.6297 0.3735 0.162 Uiso 1 1 calc R
C61 C 0.51192(12) 0.7044(2) 0.22282(13) 0.0567(8) Uani 1 1 d .
C62 C 0.56701(12) 0.66961(17) 0.27410(12) 0.0554(8) Uani 1 1 d .
H62A H 0.6024 0.6367 0.2562 0.066 Uiso 1 1 calc R
H62B H 0.5879 0.7204 0.3000 0.066 Uiso 1 1 calc R
C63 C 0.52992(11) 0.60662(16) 0.31125(11) 0.0388(6) Uani 1 1 d .
C64 C 0.55199(12) 0.55062(17) 0.36083(11) 0.0487(7) Uani 1 1 d .
H64A H 0.5985 0.5453 0.3766 0.058 Uiso 1 1 calc R
C65 C 0.50468(12) 0.50228(16) 0.38715(11) 0.0464(7) Uani 1 1 d .
H65A H 0.5189 0.4638 0.4217 0.056 Uiso 1 1 calc R
C66 C 0.43666(11) 0.50931(15) 0.36378(10) 0.0368(6) Uani 1 1 d .
H66A H 0.4052 0.4754 0.3826 0.044 Uiso 1 1 calc R
C67 C 0.41373(11) 0.56485(14) 0.31346(10) 0.0296(5) Uani 1 1 d .
C68 C 0.46241(11) 0.61332(15) 0.28861(10) 0.0342(6) Uani 1 1 d .
C69 C 0.50796(15) 0.8064(2) 0.22145(19) 0.1248(16) Uani 1 1 d .
H69A H 0.4682 0.8254 0.1926 0.187 Uiso 1 1 calc R
H69B H 0.5483 0.8311 0.2077 0.187 Uiso 1 1 calc R
H69C H 0.5048 0.8291 0.2631 0.187 Uiso 1 1 calc R
C70 C 0.51627(15) 0.6616(3) 0.16125(14) 0.1312(17) Uani 1 1 d .
H70A H 0.4784 0.6821 0.1306 0.197 Uiso 1 1 calc R
H70B H 0.5147 0.5953 0.1651 0.197 Uiso 1 1 calc R
H70C H 0.5585 0.6795 0.1477 0.197 Uiso 1 1 calc R
C71 C 0.43124(14) 0.33429(18) 0.03161(12) 0.0548(7) Uani 1 1 d .
C72 C 0.38710(13) 0.38891(17) -0.01887(11) 0.0559(8) Uani 1 1 d .
H72A H 0.4138 0.4141 -0.0493 0.067 Uiso 1 1 calc R
H72B H 0.3503 0.3512 -0.0410 0.067 Uiso 1 1 calc R
C73 C 0.36043(12) 0.46300(17) 0.01764(12) 0.0427(6) Uani 1 1 d .
C74 C 0.32741(13) 0.54307(18) -0.00028(13) 0.0539(7) Uani 1 1 d .
H74A H 0.3180 0.5598 -0.0428 0.065 Uiso 1 1 calc R
C75 C 0.30840(12) 0.59824(18) 0.04503(14) 0.0568(8) Uani 1 1 d .
H75A H 0.2853 0.6534 0.0336 0.068 Uiso 1 1 calc R
C76 C 0.32256(12) 0.57412(17) 0.10665(13) 0.0495(7) Uani 1 1 d .
H76A H 0.3103 0.6141 0.1372 0.059 Uiso 1 1 calc R
C77 C 0.35410(12) 0.49326(18) 0.12506(12) 0.0432(6) Uani 1 1 d .
C78 C 0.37265(11) 0.43897(16) 0.07895(12) 0.0385(6) Uani 1 1 d .
C79 C 0.42541(16) 0.23266(18) 0.02339(14) 0.0893(11) Uani 1 1 d .
H79A H 0.4539 0.2024 0.0579 0.134 Uiso 1 1 calc R
H79B H 0.4400 0.2153 -0.0158 0.134 Uiso 1 1 calc R
H79C H 0.3786 0.2142 0.0227 0.134 Uiso 1 1 calc R
C80 C 0.50373(13) 0.3669(2) 0.04061(13) 0.0780(9) Uani 1 1 d .
H80A H 0.5296 0.3353 0.0760 0.117 Uiso 1 1 calc R
H80B H 0.5051 0.4325 0.0485 0.117 Uiso 1 1 calc R
H80C H 0.5232 0.3540 0.0031 0.117 Uiso 1 1 calc R

loop_
_atom_site_aniso_label
_atom_site_aniso_U_11
_atom_site_aniso_U_22
_atom_site_aniso_U_33
_atom_site_aniso_U_23
_atom_site_aniso_U_13
_atom_site_aniso_U_12
Sr1 0.02280(11) 0.02698(11) 0.02795(11) 0.00056(11) 0.00604(8) 0.00146(11)
O11 0.0326(10) 0.0275(10) 0.0577(11) 0.0002(8) 0.0219(8) 0.0056(8)
O10 0.0329(9) 0.0255(9) 0.0514(10) 0.0019(7) 0.0197(8) 0.0042(7)
O21 0.0277(9) 0.0277(9) 0.0415(10) 0.0041(7) 0.0149(7) 0.0005(7)
O20 0.0331(9) 0.0260(9) 0.0452(10) 0.0049(7) 0.0177(8) -0.0020(7)
O31 0.0279(9) 0.0576(12) 0.0274(9) -0.0123(8) 0.0041(7) 0.0092(8)
O30 0.0264(9) 0.0383(9) 0.0274(9) -0.0078(7) 0.0048(7) 0.0025(7)
O41 0.0197(8) 0.0453(10) 0.0286(9) -0.0029(7) 0.0020(8) 0.0024(8)
O40 0.0238(8) 0.0458(11) 0.0298(9) 0.0011(8) 0.0021(7) 0.0040(7)
O51 0.0217(9) 0.0440(10) 0.0329(9) -0.0052(8) 0.0041(7) 0.0035(7)
O50 0.0227(10) 0.0623(12) 0.0558(11) 0.0034(9) -0.0009(8) -0.0058(8)
O61 0.0219(9) 0.0373(10) 0.0359(9) 0.0017(7) 0.0092(7) 0.0040(7)
O60 0.0254(9) 0.0547(12) 0.0520(11) 0.0141(9) 0.0128(8) 0.0029(8)
O71 0.0827(15) 0.0647(14) 0.0480(13) -0.0113(10) 0.0192(11) 0.0110(11)
O70 0.0640(12) 0.0498(11) 0.0493(11) 0.0003(10) 0.0175(9) 0.0149(10)
C11 0.0397(15) 0.0238(13) 0.0519(17) 0.0035(12) 0.0184(13) 0.0086(11)
C12 0.0507(17) 0.0307(15) 0.0658(18) -0.0014(13) 0.0174(14) 0.0037(13)
C13 0.0383(16) 0.0290(15) 0.0539(17) 0.0022(13) 0.0108(13) 0.0020(12)
C14 0.0531(19) 0.0330(16) 0.098(2) 0.0023(15) 0.0239(17) -0.0080(14)
C15 0.0384(17) 0.0457(18) 0.106(2) 0.0067(17) 0.0285(16) -0.0080(14)
C16 0.0336(15) 0.0396(17) 0.0700(19) 0.0037(13) 0.0171(13) 0.0000(12)
C17 0.0316(14) 0.0259(14) 0.0358(14) 0.0015(11) 0.0063(11) -0.0006(11)
C18 0.0291(13) 0.0293(13) 0.0329(13) 0.0021(12) 0.0073(10) -0.0025(12)
C19 0.0490(17) 0.0533(18) 0.0602(18) 0.0045(15) 0.0088(14) 0.0110(14)
C20 0.070(2) 0.0385(16) 0.073(2) 0.0041(14) 0.0445(16) 0.0162(14)
C21 0.0368(15) 0.0346(15) 0.0420(15) 0.0072(12) 0.0176(12) -0.0083(12)
C22 0.0636(18) 0.0339(16) 0.0473(16) 0.0037(13) 0.0170(13) -0.0075(13)
C23 0.0356(14) 0.0296(15) 0.0313(14) 0.0040(11) -0.0007(11) -0.0049(11)
C24 0.0542(18) 0.0236(14) 0.0459(17) 0.0047(12) -0.0090(14) -0.0022(13)
C25 0.0404(16) 0.0318(16) 0.0557(18) -0.0046(13) -0.0013(14) 0.0069(12)
C26 0.0296(13) 0.0366(15) 0.0448(15) -0.0021(13) 0.0054(11) 0.0033(12)
C27 0.0268(13) 0.0298(14) 0.0283(13) 0.0029(11) -0.0010(11) 0.0007(11)
C28 0.0289(14) 0.0257(13) 0.0298(13) -0.0038(11) 0.0002(10) -0.0004(11)
C29 0.0673(19) 0.0441(17) 0.0625(18) -0.0011(14) 0.0386(15) -0.0104(14)
C30 0.0399(17) 0.074(2) 0.074(2) 0.0212(16) 0.0011(15) -0.0194(15)
C31 0.0336(14) 0.0377(15) 0.0270(13) -0.0097(11) 0.0075(11) -0.0023(11)
C32 0.0416(15) 0.0411(15) 0.0284(13) -0.0026(12) 0.0057(11) -0.0043(12)
C33 0.0327(14) 0.0264(13) 0.0275(13) 0.0006(10) 0.0042(11) -0.0031(10)
C34 0.0403(15) 0.0361(14) 0.0299(13) 0.0007(12) -0.0062(11) 0.0015(13)
C35 0.0332(15) 0.0380(15) 0.0450(16) 0.0036(12) -0.0060(13) 0.0069(12)
C36 0.0295(14) 0.0358(14) 0.0398(15) -0.0034(12) 0.0027(12) 0.0069(11)
C37 0.0287(14) 0.0296(14) 0.0303(13) -0.0042(11) 0.0020(11) -0.0014(10)
C38 0.0234(13) 0.0242(13) 0.0321(13) -0.0018(10) 0.0020(10) -0.0005(10)
C39 0.0509(16) 0.0375(16) 0.0404(15) -0.0040(12) 0.0081(12) 0.0036(12)
C40 0.0365(16) 0.0678(19) 0.0431(16) -0.0163(14) 0.0150(12) -0.0045(13)
C41 0.0231(13) 0.0453(17) 0.0413(15) -0.0011(13) -0.0035(11) 0.0045(11)
C42 0.0407(15) 0.0508(17) 0.0432(15) -0.0090(14) -0.0116(12) 0.0055(13)
C43 0.0393(15) 0.0368(16) 0.0328(14) -0.0033(11) -0.0040(12) 0.0018(11)
C44 0.066(2) 0.0547(18) 0.0265(15) -0.0006(12) -0.0038(14) 0.0080(14)
C45 0.066(2) 0.0517(17) 0.0304(15) 0.0006(13) 0.0178(14) 0.0012(15)
C46 0.0397(15) 0.0373(15) 0.0353(15) -0.0023(12) 0.0109(12) 0.0002(12)
C47 0.0332(14) 0.0251(13) 0.0259(14) -0.0010(10) 0.0030(11) -0.0047(10)
C48 0.0306(14) 0.0296(13) 0.0273(13) 0.0005(10) 0.0040(11) -0.0031(10)
C49 0.0410(16) 0.0455(17) 0.0434(16) -0.0018(13) -0.0047(12) 0.0047(13)
C50 0.0278(15) 0.0561(18) 0.074(2) -0.0008(15) 0.0076(14) -0.0017(12)
C51 0.0225(15) 0.086(2) 0.065(2) 0.0300(18) -0.0043(14) -0.0110(15)
C52 0.039(2) 0.123(3) 0.082(2) 0.016(2) 0.0124(17) 0.0197(19)
C53 0.0336(16) 0.064(2) 0.0431(16) 0.0224(14) 0.0157(13) 0.0156(14)
C54 0.072(2) 0.058(2) 0.0435(17) 0.0177(15) 0.0301(16) 0.0335(17)
C55 0.078(2) 0.0430(17) 0.0406(16) 0.0039(13) 0.0231(16) 0.0119(16)
C56 0.0419(15) 0.0434(15) 0.0345(14) 0.0021(14) 0.0164(11) 0.0014(14)
C57 0.0293(14) 0.0352(14) 0.0223(13) 0.0058(11) 0.0106(11) 0.0014(11)
C58 0.0308(15) 0.0411(16) 0.0320(14) 0.0122(12) 0.0103(12) 0.0017(12)
C59 0.0434(18) 0.123(3) 0.064(2) 0.0265(19) -0.0076(15) -0.0096(18)
C60 0.0416(19) 0.143(3) 0.133(3) 0.079(3) -0.0091(19) -0.032(2)
C61 0.0290(16) 0.083(2) 0.062(2) 0.0263(17) 0.0199(14) 0.0022(14)
C62 0.0318(15) 0.062(2) 0.074(2) 0.0119(15) 0.0135(14) -0.0014(13)
C63 0.0239(14) 0.0413(16) 0.0514(16) 0.0000(13) 0.0070(12) 0.0019(11)
C64 0.0295(15) 0.0531(18) 0.0585(18) 0.0048(15) -0.0079(13) 0.0015(13)
C65 0.0396(16) 0.0490(17) 0.0467(16) 0.0116(13) -0.0057(13) 0.0044(13)
C66 0.0317(15) 0.0393(15) 0.0395(15) 0.0019(12) 0.0060(12) -0.0004(12)
C67 0.0239(14) 0.0324(14) 0.0338(14) -0.0060(11) 0.0083(11) 0.0045(11)
C68 0.0308(15) 0.0366(14) 0.0364(14) 0.0023(12) 0.0090(12) 0.0071(11)
C69 0.053(2) 0.082(3) 0.241(5) 0.092(3) 0.028(3) -0.0029(19)
C70 0.055(2) 0.285(5) 0.061(2) -0.015(3) 0.0298(18) 0.006(3)
C71 0.061(2) 0.052(2) 0.0556(18) -0.0070(15) 0.0221(15) 0.0104(15)
C72 0.0633(19) 0.0581(19) 0.0470(17) -0.0113(15) 0.0113(15) 0.0017(15)
C73 0.0399(16) 0.0432(17) 0.0457(17) -0.0070(14) 0.0090(13) -0.0019(13)
C74 0.0522(18) 0.0548(19) 0.0545(19) 0.0044(16) 0.0078(15) 0.0019(15)
C75 0.0517(18) 0.0411(17) 0.081(2) 0.0072(17) 0.0194(16) 0.0076(14)
C76 0.0425(17) 0.0415(17) 0.071(2) -0.0103(15) 0.0280(15) -0.0023(13)
C77 0.0399(16) 0.0472(17) 0.0446(17) -0.0048(15) 0.0131(13) -0.0049(13)
C78 0.0356(15) 0.0352(16) 0.0458(17) -0.0031(13) 0.0095(12) 0.0009(12)
C79 0.131(3) 0.049(2) 0.097(3) -0.0106(18) 0.047(2) 0.0147(19)
C80 0.058(2) 0.093(3) 0.085(2) -0.0043(19) 0.0202(17) 0.0171(18)

loop_
_atom_type_symbol
_atom_type_description
_atom_type_scat_dispersion_real
_atom_type_scat_dispersion_imag
_atom_type_scat_source
C C 0.0033 0.0016 'International Tables Vol C Tables 4.2.6.8 and 6.1.1.4'
H H 0.0000 0.0000 'International Tables Vol C Tables 4.2.6.8 and 6.1.1.4'
O O 0.0106 0.0060 'International Tables Vol C Tables 4.2.6.8 and 6.1.1.4'
Sr Sr -1.5307 3.2498 'International Tables Vol C Tables 4.2.6.8 and 6.1.1.4'

loop_
_geom_angle_atom_site_label_1
_geom_angle_atom_site_label_2
_geom_angle_atom_site_label_3
_geom_angle
_geom_angle_publ_flag
O10 Sr1 O11 61.40(5) yes
O10 Sr1 O20 168.80(5) yes
O10 Sr1 O21 127.22(5) yes
O10 Sr1 O30 95.86(5) yes
O10 Sr1 O31 82.69(5) yes
O10 Sr1 O40 93.55(5) yes
O10 Sr1 O41 83.72(5) yes
O11 Sr1 O20 129.51(5) yes
O11 Sr1 O21 65.91(5) yes
O11 Sr1 O30 87.76(5) yes
O11 Sr1 O31 131.31(6) yes
O11 Sr1 O40 88.67(5) yes
O11 Sr1 O41 133.40(6) yes
O20 Sr1 O21 63.85(5) yes
O20 Sr1 O30 87.70(5) yes
O20 Sr1 O31 89.55(5) yes
O20 Sr1 O40 84.80(5) yes
O20 Sr1 O41 85.74(5) yes
O21 Sr1 O30 79.12(5) yes
O21 Sr1 O31 134.68(6) yes
O21 Sr1 O40 87.85(5) yes
O21 Sr1 O41 139.55(5) yes
O30 Sr1 O31 62.92(5) yes
O30 Sr1 O40 166.82(5) yes
O30 Sr1 O41 128.16(5) yes
O31 Sr1 O40 127.70(5) yes
O31 Sr1 O41 65.66(5) yes
O40 Sr1 O41 62.08(5) yes
Sr1 O10 C11 140.67(12) yes
Sr1 O10 C18 113.64(12) yes
C11 O10 C18 105.68(16) yes
Sr1 O11 C17 122.20(13) yes
Sr1 O20 C21 137.83(12) yes
Sr1 O20 C28 114.83(12) yes
C21 O20 C28 106.77(15) yes
Sr1 O21 C27 120.87(12) yes
Sr1 O30 C31 142.06(12) yes
Sr1 O30 C38 112.56(12) yes
C31 O30 C38 105.13(15) yes
Sr1 O31 C37 121.93(13) yes
Sr1 O40 C41 135.68(12) yes
Sr1 O40 C48 113.63(12) yes
C41 O40 C48 106.24(15) yes
Sr1 O41 C47 122.14(13) yes
C61 O60 C68 107.76(17) yes
Sr1 O11 H11 121.7(14) no
C17 O11 H11 115.4(14) no
Sr1 O21 H61 123.1(10) no
C27 O21 H61 115.6(10) no
C37 O31 H31 116.6(12) no
Sr1 O31 H31 121.5(12) no
Sr1 O41 H41 119.4(12) no
C47 O41 H41 115.9(12) no
C67 O61 H61 118.4(8) no
C71 O70 C78 106.10(18) yes
C77 O71 H71 108.5(14) no
C51 O50 C58 107.55(18) yes
C12 C11 C19 111.33(19) no
C12 C11 C20 114.6(2) no
O10 C11 C12 103.79(17) yes
C19 C11 C20 113.0(2) no
O10 C11 C20 106.90(17) yes
O10 C11 C19 106.43(18) yes
C11 C12 C13 103.27(18) no
C12 C13 C14 133.4(2) no
C14 C13 C18 119.0(2) no
C12 C13 C18 107.7(2) no
C13 C14 C15 118.4(2) no
C14 C15 C16 121.6(2) no
C15 C16 C17 119.8(2) no
C16 C17 C18 117.7(2) no
O11 C17 C18 116.8(2) yes
O11 C17 C16 125.4(2) yes
C13 C18 C17 123.5(2) no
O10 C18 C13 114.09(19) yes
O10 C18 C17 122.5(2) yes
C22 C21 C29 112.07(19) no
O20 C21 C29 107.10(17) yes
O20 C21 C30 106.38(17) yes
C22 C21 C30 112.56(19) no
O20 C21 C22 104.44(17) yes
C29 C21 C30 113.5(2) no
C21 C22 C23 104.63(18) no
C22 C23 C24 132.8(2) no
C22 C23 C28 107.80(19) no
C24 C23 C28 119.4(2) no
C23 C24 C25 118.2(2) no
C24 C25 C26 121.7(2) no
C25 C26 C27 120.2(2) no
C26 C27 C28 116.5(2) no
O21 C27 C26 125.09(19) yes
O21 C27 C28 118.38(19) yes
O20 C28 C23 114.04(19) yes
C23 C28 C27 123.9(2) no
O20 C28 C27 122.04(19) yes
O30 C31 C32 104.27(17) yes
C32 C31 C40 113.65(18) no
O30 C31 C40 107.17(17) yes
C32 C31 C39 111.71(18) no
C39 C31 C40 112.82(19) no
O30 C31 C39 106.47(17) yes
C31 C32 C33 103.15(17) no
C34 C33 C38 119.1(2) no
C32 C33 C34 133.5(2) no
C32 C33 C38 107.39(19) no
C33 C34 C35 118.4(2) no
C34 C35 C36 121.9(2) no
C35 C36 C37 119.7(2) no
O31 C37 C38 118.00(19) yes
C36 C37 C38 117.3(2) no
O31 C37 C36 124.7(2) yes
O30 C38 C37 122.02(19) yes
O30 C38 C33 114.41(18) yes
C33 C38 C37 123.6(2) no
O40 C41 C50 105.98(17) yes
C49 C41 C50 112.64(19) no
C42 C41 C50 114.4(2) no
O40 C41 C42 104.42(17) yes
O40 C41 C49 106.46(17) yes
C42 C41 C49 112.03(19) no
C41 C42 C43 103.59(18) no
C44 C43 C48 119.7(2) no
C42 C43 C48 107.9(2) no
C42 C43 C44 132.4(2) no
C43 C44 C45 117.7(2) no
C44 C45 C46 122.0(2) no
C45 C46 C47 120.0(2) no
O41 C47 C46 125.2(2) yes
C46 C47 C48 117.1(2) no
O41 C47 C48 117.79(19) yes
O40 C48 C43 114.37(19) yes
O40 C48 C47 122.14(19) yes
C43 C48 C47 123.5(2) no
O60 C61 C70 105.1(2) yes
C62 C61 C69 112.2(2) no
O60 C61 C62 105.9(2) yes
C69 C61 C70 114.4(3) no
O60 C61 C69 106.5(2) yes
C62 C61 C70 112.1(2) no
C61 C62 C63 103.5(2) no
C64 C63 C68 120.3(2) no
C62 C63 C68 108.0(2) no
C62 C63 C64 131.7(2) no
C63 C64 C65 118.3(2) no
C64 C65 C66 120.9(2) no
C65 C66 C67 121.4(2) no
O61 C67 C66 123.7(2) yes
O61 C67 C68 120.07(19) yes
C66 C67 C68 116.3(2) no
C63 C68 C67 122.8(2) no
O60 C68 C63 114.0(2) yes
O60 C68 C67 123.2(2) yes
C11 C12 H12A 111.00 no
H12A C12 H12B 109.00 no
C13 C12 H12A 111.00 no
C13 C12 H12B 111.00 no
C11 C12 H12B 111.00 no
C13 C14 H14A 121.00 no
C15 C14 H14A 121.00 no
C16 C15 H15A 119.00 no
C14 C15 H15A 119.00 no
C15 C16 H16A 120.00 no
C17 C16 H16A 120.00 no
C11 C19 H19B 110.00 no
C11 C19 H19C 109.00 no
H19A C19 H19C 110.00 no
H19B C19 H19C 109.00 no
H19A C19 H19B 109.00 no
C11 C19 H19A 109.00 no
H20A C20 H20B 109.00 no
C11 C20 H20B 109.00 no
H20B C20 H20C 110.00 no
H20A C20 H20C 110.00 no
C11 C20 H20A 110.00 no
C11 C20 H20C 109.00 no
C21 C22 H22B 111.00 no
H22A C22 H22B 109.00 no
C23 C22 H22B 111.00 no
C23 C22 H22A 111.00 no
C21 C22 H22A 111.00 no
C23 C24 H24A 121.00 no
C25 C24 H24A 121.00 no
C26 C25 H25A 119.00 no
C24 C25 H25A 119.00 no
C27 C26 H26A 120.00 no
C25 C26 H26A 120.00 no
C21 C29 H29C 110.00 no
C21 C29 H29B 109.00 no
H29B C29 H29C 109.00 no
C21 C29 H29A 109.00 no
H29A C29 H29C 110.00 no
H29A C29 H29B 109.00 no
C21 C30 H30A 109.00 no
H30A C30 H30C 109.00 no
C21 C30 H30C 110.00 no
H30B C30 H30C 109.00 no
H30A C30 H30B 109.00 no
C21 C30 H30B 110.00 no
C31 C32 H32A 111.00 no
C31 C32 H32B 111.00 no
C33 C32 H32A 111.00 no
C33 C32 H32B 111.00 no
H32A C32 H32B 109.00 no
C35 C34 H34A 121.00 no
C33 C34 H34A 121.00 no
C36 C35 H35A 119.00 no
C34 C35 H35A 119.00 no
C37 C36 H36A 120.00 no
C35 C36 H36A 120.00 no
H39A C39 H39B 109.00 no
H39A C39 H39C 109.00 no
C31 C39 H39C 109.00 no
H39B C39 H39C 110.00 no
C31 C39 H39B 109.00 no
C31 C39 H39A 110.00 no
C31 C40 H40B 109.00 no
H40A C40 H40C 110.00 no
H40B C40 H40C 110.00 no
C31 C40 H40A 109.00 no
C31 C40 H40C 109.00 no
H40A C40 H40B 109.00 no
C41 C42 H42B 111.00 no
H42A C42 H42B 109.00 no
C43 C42 H42A 111.00 no
C43 C42 H42B 111.00 no
C41 C42 H42A 111.00 no
C43 C44 H44A 121.00 no
C45 C44 H44A 121.00 no
C44 C45 H45A 119.00 no
C46 C45 H45A 119.00 no
C47 C46 H46A 120.00 no
C45 C46 H46A 120.00 no
C41 C49 H49A 109.00 no
H49A C49 H49B 109.00 no
H49B C49 H49C 109.00 no
H49A C49 H49C 110.00 no
C41 C49 H49B 109.00 no
C41 C49 H49C 109.00 no
C41 C50 H50C 110.00 no
C41 C50 H50B 109.00 no
H50B C50 H50C 109.00 no
H50A C50 H50C 109.00 no
H50A C50 H50B 109.00 no
C41 C50 H50A 109.00 no
C61 C62 H62A 111.00 no
C63 C62 H62B 111.00 no
C63 C62 H62A 111.00 no
H62A C62 H62B 109.00 no
C61 C62 H62B 111.00 no
C63 C64 H64A 121.00 no
C65 C64 H64A 121.00 no
C64 C65 H65A 120.00 no
C66 C65 H65A 120.00 no
C67 C66 H66A 119.00 no
C65 C66 H66A 119.00 no
C61 C69 H69A 109.00 no
H69A C69 H69C 109.00 no
C61 C69 H69C 109.00 no
H69B C69 H69C 110.00 no
H69A C69 H69B 109.00 no
C61 C69 H69B 109.00 no
C61 C70 H70A 109.00 no
C61 C70 H70B 110.00 no
C61 C70 H70C 109.00 no
H70A C70 H70B 109.00 no
H70B C70 H70C 110.00 no
H70A C70 H70C 109.00 no
O70 C71 C72 104.6(2) yes
C72 C71 C79 114.2(2) no
O70 C71 C79 106.9(2) yes
O70 C71 C80 106.4(2) yes
C79 C71 C80 112.6(2) no
C72 C71 C80 111.5(2) no
C71 C72 C73 102.5(2) no
C72 C73 C78 107.9(2) no
C72 C73 C74 131.9(2) no
C74 C73 C78 120.2(2) no
C73 C74 C75 118.4(3) no
C74 C75 C76 120.7(2) no
C75 C76 C77 121.5(2) no
O71 C77 C78 118.5(2) yes
C76 C77 C78 116.9(2) no
O71 C77 C76 124.6(2) yes
O70 C78 C77 124.3(2) yes
O70 C78 C73 113.4(2) yes
C73 C78 C77 122.3(2) no
C71 C72 H72A 111.00 no
C73 C72 H72A 111.00 no
C73 C72 H72B 111.00 no
H72A C72 H72B 109.00 no
C71 C72 H72B 111.00 no
C75 C74 H74A 121.00 no
C73 C74 H74A 121.00 no
C74 C75 H75A 120.00 no
C76 C75 H75A 120.00 no
C77 C76 H76A 119.00 no
C75 C76 H76A 119.00 no
C71 C79 H79A 110.00 no
C71 C79 H79B 109.00 no
H79A C79 H79B 109.00 no
H79A C79 H79C 109.00 no
C71 C79 H79C 109.00 no
H79B C79 H79C 109.00 no
C71 C80 H80B 109.00 no
C71 C80 H80C 109.00 no
C71 C80 H80A 110.00 no
H80A C80 H80C 109.00 no
H80B C80 H80C 109.00 no
H80A C80 H80B 109.00 no
O50 C51 C52 105.9(2) yes
O50 C51 C59 106.4(2) yes
O50 C51 C60 106.2(2) yes
C52 C51 C59 112.6(2) no
C52 C51 C60 113.0(2) no
C59 C51 C60 112.1(2) no
C51 C52 C53 104.4(2) no
C52 C53 C54 132.0(3) no
C52 C53 C58 107.6(2) no
C54 C53 C58 120.3(2) no
C53 C54 C55 118.1(3) no
C54 C55 C56 121.4(2) no
C55 C56 C57 121.7(2) no
O51 C57 C56 122.6(2) yes
O51 C57 C58 121.63(19) yes
C56 C57 C58 115.7(2) no
O50 C58 C53 114.3(2) yes
O50 C58 C57 123.0(2) yes
C53 C58 C57 122.7(2) no
C51 C52 H52A 111.00 no
C51 C52 H52B 111.00 no
C53 C52 H52A 111.00 no
C53 C52 H52B 111.00 no
H52A C52 H52B 109.00 no
C53 C54 H54A 121.00 no
C55 C54 H54A 121.00 no
C54 C55 H55A 119.00 no
C56 C55 H55A 119.00 no
C55 C56 H56A 119.00 no
C57 C56 H56A 119.00 no
C51 C59 H59A 109.00 no
C51 C59 H59B 109.00 no
C51 C59 H59C 110.00 no
H59A C59 H59B 109.00 no
H59A C59 H59C 109.00 no
H59B C59 H59C 110.00 no
C51 C60 H60A 109.00 no
C51 C60 H60B 109.00 no
C51 C60 H60C 109.00 no
H60A C60 H60B 109.00 no
H60A C60 H60C 109.00 no
H60B C60 H60C 110.00 no

loop_
_geom_bond_atom_site_label_1
_geom_bond_atom_site_label_2
_geom_bond_distance
_geom_bond_publ_flag
Sr1 O10 2.746(2) yes
Sr1 O11 2.600(2) yes
Sr1 O20 2.646(2) yes
Sr1 O21 2.565(2) yes
Sr1 O30 2.720(2) yes
Sr1 O31 2.535(2) yes
Sr1 O40 2.733(2) yes
Sr1 O41 2.586(2) yes
O10 C11 1.511(3) yes
O10 C18 1.384(3) yes
O11 C17 1.363(3) yes
O20 C21 1.507(3) yes
O20 C28 1.392(3) yes
O21 C27 1.354(3) yes
O30 C31 1.502(3) yes
O30 C38 1.388(3) yes
O31 C37 1.359(3) yes
O40 C41 1.505(3) yes
O40 C48 1.385(3) yes
O41 C47 1.352(3) yes
O60 C61 1.479(3) yes
O60 C68 1.369(3) yes
O61 C67 1.360(3) yes
O11 H11 0.82(2) no
O21 H61 1.05(2) no
O31 H31 0.93(2) no
O41 H41 0.90(2) no
O70 C78 1.378(3) yes
O70 C71 1.478(3) yes
O71 C77 1.370(3) yes
O71 H71 0.95(2) no
O50 C58 1.375(3) yes
O50 C51 1.482(3) yes
O51 C57 1.353(3) yes
C11 C12 1.536(3) no
C11 C20 1.498(3) no
C11 C19 1.507(3) no
C12 C13 1.500(3) no
C13 C14 1.389(4) no
C13 C18 1.371(3) no
C14 C15 1.384(4) no
C15 C16 1.390(4) no
C16 C17 1.381(3) no
C17 C18 1.374(3) no
C21 C22 1.534(3) no
C21 C29 1.503(3) no
C21 C30 1.508(3) no
C22 C23 1.502(3) no
C23 C28 1.372(3) no
C23 C24 1.386(3) no
C24 C25 1.378(4) no
C25 C26 1.392(3) no
C26 C27 1.396(3) no
C27 C28 1.375(3) no
C31 C40 1.508(3) no
C31 C39 1.514(3) no
C31 C32 1.538(3) no
C32 C33 1.505(3) no
C33 C38 1.371(3) no
C33 C34 1.382(3) no
C34 C35 1.383(3) no
C35 C36 1.382(3) no
C36 C37 1.390(3) no
C37 C38 1.373(3) no
C41 C49 1.509(3) no
C41 C50 1.510(3) no
C41 C42 1.538(3) no
C42 C43 1.502(3) no
C43 C48 1.366(3) no
C43 C44 1.386(3) no
C44 C45 1.386(4) no
C45 C46 1.386(3) no
C46 C47 1.388(3) no
C47 C48 1.378(3) no
C61 C70 1.498(4) no
C61 C62 1.536(4) no
C61 C69 1.503(4) no
C62 C63 1.505(3) no
C63 C68 1.377(3) no
C63 C64 1.377(3) no
C64 C65 1.384(3) no
C65 C66 1.390(3) no
C66 C67 1.388(3) no
C67 C68 1.390(3) no
C12 H12A 0.9900 no
C12 H12B 0.9900 no
C14 H14A 0.9500 no
C15 H15A 0.9500 no
C16 H16A 0.9500 no
C19 H19C 0.9800 no
C19 H19A 0.9800 no
C19 H19B 0.9800 no
C20 H20C 0.9800 no
C20 H20A 0.9800 no
C20 H20B 0.9800 no
C22 H22B 0.9900 no
C22 H22A 0.9900 no
C24 H24A 0.9500 no
C25 H25A 0.9500 no
C26 H26A 0.9500 no
C29 H29C 0.9800 no
C29 H29B 0.9800 no
C29 H29A 0.9800 no
C30 H30A 0.9800 no
C30 H30C 0.9800 no
C30 H30B 0.9800 no
C32 H32B 0.9900 no
C32 H32A 0.9900 no
C34 H34A 0.9500 no
C35 H35A 0.9500 no
C36 H36A 0.9500 no
C39 H39B 0.9800 no
C39 H39C 0.9800 no
C39 H39A 0.9800 no
C40 H40B 0.9800 no
C40 H40A 0.9800 no
C40 H40C 0.9800 no
C42 H42A 0.9900 no
C42 H42B 0.9900 no
C44 H44A 0.9500 no
C45 H45A 0.9500 no
C46 H46A 0.9500 no
C49 H49B 0.9800 no
C49 H49C 0.9800 no
C49 H49A 0.9800 no
C50 H50C 0.9800 no
C50 H50B 0.9800 no
C50 H50A 0.9800 no
C62 H62B 0.9900 no
C62 H62A 0.9900 no
C64 H64A 0.9500 no
C65 H65A 0.9500 no
C66 H66A 0.9500 no
C69 H69C 0.9800 no
C69 H69A 0.9800 no
C69 H69B 0.9800 no
C70 H70C 0.9800 no
C70 H70A 0.9800 no
C70 H70B 0.9800 no
C71 C72 1.531(4) no
C71 C79 1.509(4) no
C71 C80 1.521(4) no
C72 C73 1.499(4) no
C73 C78 1.368(4) no
C73 C74 1.379(4) no
C74 C75 1.379(4) no
C75 C76 1.376(4) no
C76 C77 1.379(4) no
C77 C78 1.381(4) no
C72 H72A 0.9900 no
C72 H72B 0.9900 no
C74 H74A 0.9500 no
C75 H75A 0.9500 no
C76 H76A 0.9500 no
C79 H79C 0.9800 no
C79 H79A 0.9800 no
C79 H79B 0.9800 no
C80 H80A 0.9800 no
C80 H80B 0.9800 no
C80 H80C 0.9800 no
C51 C52 1.535(4) no
C51 C59 1.518(4) no
C51 C60 1.507(4) no
C52 C53 1.497(4) no
C53 C54 1.376(4) no
C53 C58 1.384(3) no
C54 C55 1.377(4) no
C55 C56 1.381(4) no
C56 C57 1.392(3) no
C57 C58 1.390(3) no
C52 H52A 0.9900 no
C52 H52B 0.9900 no
C54 H54A 0.9500 no
C55 H55A 0.9500 no
C56 H56A 0.9500 no
C59 H59A 0.9800 no
C59 H59B 0.9800 no
C59 H59C 0.9800 no
C60 H60A 0.9800 no
C60 H60B 0.9800 no
C60 H60C 0.9800 no

loop_
_geom_hbond_atom_site_label_D
_geom_hbond_atom_site_label_H
_geom_hbond_atom_site_label_A
_geom_hbond_distance_DH
_geom_hbond_distance_HA
_geom_hbond_distance_DA
_geom_hbond_angle_DHA
_geom_hbond_publ_flag
O11 H11 O61 0.82(2) 1.78(2) 2.576(2) 163(2) yes
O31 H31 O51 0.93(2) 1.55(2) 2.462(2) 167(2) yes
O41 H41 O51 0.90(2) 1.58(2) 2.472(2) 167(2) yes
O21 H61 O61 1.05(2) 1.41(2) 2.447(2) 165(2) yes
O71 H71 O61 0.95(2) 1.90(2) 2.809(2) 158(2) yes

loop_
_geom_torsion_atom_site_label_1
_geom_torsion_atom_site_label_2
_geom_torsion_atom_site_label_3
_geom_torsion_atom_site_label_4
_geom_torsion
_geom_torsion_publ_flag
O11 Sr1 O10 C11 167.5(2) no
O11 Sr1 O10 C18 -14.27(12) no
O21 Sr1 O10 C11 164.09(18) no
O21 Sr1 O10 C18 -17.72(15) no
O30 Sr1 O10 C11 83.3(2) no
O30 Sr1 O10 C18 -98.50(13) no
O31 Sr1 O10 C11 21.65(19) no
O31 Sr1 O10 C18 -160.16(13) no
O40 Sr1 O10 C11 -105.92(19) no
O40 Sr1 O10 C18 72.27(13) no
O41 Sr1 O10 C11 -44.53(19) no
O41 Sr1 O10 C18 133.66(13) no
O10 Sr1 O11 C17 15.92(14) no
O20 Sr1 O11 C17 -161.00(14) no
O21 Sr1 O11 C17 -167.09(16) no
O30 Sr1 O11 C17 113.83(15) no
O31 Sr1 O11 C17 63.69(16) no
O40 Sr1 O11 C17 -78.85(15) no
O41 Sr1 O11 C17 -30.67(17) no
O11 Sr1 O20 C21 -175.92(16) no
O11 Sr1 O20 C28 -6.08(15) no
O21 Sr1 O20 C21 -169.72(18) no
O21 Sr1 O20 C28 0.11(12) no
O30 Sr1 O20 C21 -90.72(17) no
O30 Sr1 O20 C28 79.11(13) no
O31 Sr1 O20 C21 -27.81(17) no
O31 Sr1 O20 C28 142.03(13) no
O40 Sr1 O20 C21 100.13(17) no
O40 Sr1 O20 C28 -90.04(13) no
O41 Sr1 O20 C21 37.82(17) no
O41 Sr1 O20 C28 -152.35(13) no
O10 Sr1 O21 C27 178.85(13) no
O11 Sr1 O21 C27 175.54(15) no
O20 Sr1 O21 C27 0.77(13) no
O30 Sr1 O21 C27 -92.04(14) no
O31 Sr1 O21 C27 -59.39(16) no
O40 Sr1 O21 C27 86.03(14) no
O41 Sr1 O21 C27 46.07(16) no
O10 Sr1 O30 C31 120.40(19) no
O10 Sr1 O30 C38 -66.57(12) no
O11 Sr1 O30 C31 59.45(19) no
O11 Sr1 O30 C38 -127.52(12) no
O20 Sr1 O30 C31 -70.24(19) no
O20 Sr1 O30 C38 102.79(12) no
O21 Sr1 O30 C31 -6.44(18) no
O21 Sr1 O30 C38 166.60(12) no
O31 Sr1 O30 C31 -160.9(2) no
O31 Sr1 O30 C38 12.12(12) no
O41 Sr1 O30 C31 -153.00(18) no
O41 Sr1 O30 C38 20.03(14) no
O10 Sr1 O31 C37 86.63(15) no
O11 Sr1 O31 C37 45.68(16) no
O20 Sr1 O31 C37 -101.46(15) no
O21 Sr1 O31 C37 -50.32(16) no
O30 Sr1 O31 C37 -13.81(14) no
O40 Sr1 O31 C37 175.47(13) no
O41 Sr1 O31 C37 173.02(16) no
O10 Sr1 O40 C41 -115.21(17) no
O10 Sr1 O40 C48 92.58(13) no
O11 Sr1 O40 C41 -53.97(17) no
O11 Sr1 O40 C48 153.81(13) no
O20 Sr1 O40 C41 75.90(17) no
O20 Sr1 O40 C48 -76.32(12) no
O21 Sr1 O40 C41 11.97(17) no
O21 Sr1 O40 C48 -140.25(13) no
O31 Sr1 O40 C41 161.30(16) no
O31 Sr1 O40 C48 9.08(14) no
O41 Sr1 O40 C41 163.82(18) no
O41 Sr1 O40 C48 11.61(12) no
O10 Sr1 O41 C47 -109.98(15) no
O11 Sr1 O41 C47 -70.06(16) no
O20 Sr1 O41 C47 73.79(15) no
O21 Sr1 O41 C47 34.01(17) no
O30 Sr1 O41 C47 157.50(13) no
O31 Sr1 O41 C47 165.23(16) no
O40 Sr1 O41 C47 -12.58(14) no
Sr1 O10 C11 C12 156.34(15) no
Sr1 O10 C11 C19 -86.1(2) no
Sr1 O10 C11 C20 34.9(3) no
C18 O10 C11 C12 -21.9(2) no
C18 O10 C11 C19 95.64(19) no
C18 O10 C11 C20 -143.39(18) no
Sr1 O10 C18 C13 -165.60(15) no
Sr1 O10 C18 C17 14.1(2) no
C11 O10 C18 C13 13.2(2) no
C11 O10 C18 C17 -167.1(2) no
Sr1 O11 C17 C16 164.62(18) no
Sr1 O11 C17 C18 -15.8(2) no
Sr1 O20 C21 C22 -175.06(13) no
Sr1 O20 C21 C29 -56.0(2) no
Sr1 O20 C21 C30 65.7(2) no
C28 O20 C21 C22 14.6(2) no
C28 O20 C21 C29 133.60(18) no
C28 O20 C21 C30 -104.67(19) no
Sr1 O20 C28 C23 177.73(15) no
Sr1 O20 C28 C27 -1.0(2) no
C21 O20 C28 C23 -9.4(2) no
C21 O20 C28 C27 171.9(2) no
Sr1 O21 C27 C26 179.36(16) no
Sr1 O21 C27 C28 -1.6(3) no
Sr1 O30 C31 C32 -163.58(14) no
Sr1 O30 C31 C39 78.2(2) no
Sr1 O30 C31 C40 -42.8(3) no
C38 O30 C31 C32 23.1(2) no
C38 O30 C31 C39 -95.16(18) no
C38 O30 C31 C40 143.86(17) no
Sr1 O30 C38 C33 168.61(14) no
Sr1 O30 C38 C37 -11.5(2) no
C31 O30 C38 C33 -15.8(2) no
C31 O30 C38 C37 164.08(19) no
Sr1 O31 C37 C36 -166.44(16) no
Sr1 O31 C37 C38 14.0(2) no
Sr1 O40 C41 C42 -170.76(13) no
Sr1 O40 C41 C49 -52.1(2) no
Sr1 O40 C41 C50 68.1(2) no
C48 O40 C41 C42 -17.2(2) no
C48 O40 C41 C49 101.50(18) no
C48 O40 C41 C50 -138.36(18) no
Sr1 O40 C48 C43 169.67(14) no
Sr1 O40 C48 C47 -11.8(2) no
C41 O40 C48 C43 9.5(2) no
C41 O40 C48 C47 -172.0(2) no
Sr1 O41 C47 C46 -166.63(16) no
Sr1 O41 C47 C48 12.2(2) no
C68 O60 C61 C62 -8.3(2) no
C68 O60 C61 C69 -127.8(2) no
C68 O60 C61 C70 110.5(2) no
C61 O60 C68 C63 4.6(3) no
C61 O60 C68 C67 -175.3(2) no
C78 O70 C71 C80 95.4(2) no
C78 O70 C71 C72 -22.7(2) no
C78 O70 C71 C79 -144.1(2) no
C71 O70 C78 C73 14.6(3) no
C71 O70 C78 C77 -165.1(2) no
C51 O50 C58 C57 -179.4(2) no
C51 O50 C58 C53 3.4(3) no
C58 O50 C51 C52 -5.0(3) no
C58 O50 C51 C59 115.1(2) no
C58 O50 C51 C60 -125.4(2) no
O10 C11 C12 C13 22.4(2) no
C19 C11 C12 C13 -91.7(2) no
C20 C11 C12 C13 138.6(2) no
C11 C12 C13 C18 -15.6(3) no
C11 C12 C13 C14 165.7(3) no
C12 C13 C18 C17 -177.9(2) no
C14 C13 C18 O10 -179.2(2) no
C12 C13 C18 O10 1.8(3) no
C12 C13 C14 C15 178.4(3) no
C14 C13 C18 C17 1.1(3) no
C18 C13 C14 C15 -0.3(4) no
C13 C14 C15 C16 -0.6(4) no
C14 C15 C16 C17 0.7(4) no
C15 C16 C17 O11 179.7(2) no
C15 C16 C17 C18 0.0(3) no
O11 C17 C18 C13 179.4(2) no
C16 C17 C18 O10 179.4(2) no
C16 C17 C18 C13 -0.9(3) no
O11 C17 C18 O10 -0.3(3) no
C30 C21 C22 C23 100.6(2) no
O20 C21 C22 C23 -14.4(2) no
C29 C21 C22 C23 -130.0(2) no
C21 C22 C23 C24 -172.0(2) no
C21 C22 C23 C28 9.5(2) no
C22 C23 C24 C25 179.9(2) no
C24 C23 C28 O20 -179.0(2) no
C24 C23 C28 C27 -0.3(3) no
C22 C23 C28 C27 178.4(2) no
C28 C23 C24 C25 -1.7(3) no
C22 C23 C28 O20 -0.3(3) no
C23 C24 C25 C26 1.7(4) no
C24 C25 C26 C27 0.3(4) no
C25 C26 C27 O21 176.8(2) no
C25 C26 C27 C28 -2.3(3) no
C26 C27 C28 O20 -179.14(19) no
O21 C27 C28 O20 1.7(3) no
O21 C27 C28 C23 -176.9(2) no
C26 C27 C28 C23 2.3(3) no
C39 C31 C32 C33 92.6(2) no
C40 C31 C32 C33 -138.37(19) no
O30 C31 C32 C33 -22.0(2) no
C31 C32 C33 C34 -165.5(2) no
C31 C32 C33 C38 13.5(2) no
C34 C33 C38 O30 -179.68(18) no
C34 C33 C38 C37 0.4(3) no
C32 C33 C34 C35 178.9(2) no
C32 C33 C38 C37 -178.7(2) no
C32 C33 C38 O30 1.2(2) no
C38 C33 C34 C35 0.0(3) no
C33 C34 C35 C36 -0.9(3) no
C34 C35 C36 C37 1.3(3) no
C35 C36 C37 O31 179.7(2) no
C35 C36 C37 C38 -0.8(3) no
O31 C37 C38 C33 179.53(19) no
C36 C37 C38 O30 -179.93(18) no
O31 C37 C38 O30 -0.4(3) no
C36 C37 C38 C33 0.0(3) no
C50 C41 C42 C43 133.7(2) no
C49 C41 C42 C43 -96.6(2) no
O40 C41 C42 C43 18.3(2) no
C41 C42 C43 C48 -13.4(2) no
C41 C42 C43 C44 169.3(2) no
C48 C43 C44 C45 -0.7(3) no
C42 C43 C44 C45 176.4(2) no
C42 C43 C48 O40 2.8(3) no
C42 C43 C48 C47 -175.8(2) no
C44 C43 C48 C47 2.0(3) no
C44 C43 C48 O40 -179.49(19) no
C43 C44 C45 C46 -0.6(4) no
C44 C45 C46 C47 0.6(3) no
C45 C46 C47 O41 179.3(2) no
C45 C46 C47 C48 0.5(3) no
O41 C47 C48 O40 0.8(3) no
O41 C47 C48 C43 179.26(19) no
C46 C47 C48 C43 -1.9(3) no
C46 C47 C48 O40 179.72(18) no
C69 C61 C62 C63 124.4(2) no
C70 C61 C62 C63 -105.4(3) no
O60 C61 C62 C63 8.6(3) no
C61 C62 C63 C68 -6.2(3) no
C61 C62 C63 C64 175.6(3) no
C62 C63 C64 C65 177.7(2) no
C64 C63 C68 C67 -0.4(4) no
C62 C63 C68 C67 -178.9(2) no
C68 C63 C64 C65 -0.4(4) no
C64 C63 C68 O60 179.7(2) no
C62 C63 C68 O60 1.2(3) no
C63 C64 C65 C66 0.6(4) no
C64 C65 C66 C67 -0.1(4) no
C65 C66 C67 C68 -0.7(3) no
C65 C66 C67 O61 177.1(2) no
C66 C67 C68 C63 1.0(3) no
C66 C67 C68 O60 -179.1(2) no
O61 C67 C68 O60 2.9(3) no
O61 C67 C68 C63 -177.0(2) no
C80 C71 C72 C73 -92.5(2) no
O70 C71 C72 C73 22.1(2) no
C79 C71 C72 C73 138.6(2) no
C71 C72 C73 C74 167.2(3) no
C71 C72 C73 C78 -14.2(3) no
C74 C73 C78 C77 -1.2(4) no
C78 C73 C74 C75 1.1(4) no
C74 C73 C78 O70 179.1(2) no
C72 C73 C74 C75 179.6(3) no
C72 C73 C78 O70 0.3(3) no
C72 C73 C78 C77 180.0(2) no
C73 C74 C75 C76 0.5(4) no
C74 C75 C76 C77 -2.1(4) no
C75 C76 C77 O71 -177.4(2) no
C75 C76 C77 C78 1.9(4) no
C76 C77 C78 O70 179.4(2) no
C76 C77 C78 C73 -0.3(4) no
O71 C77 C78 O70 -1.3(4) no
O71 C77 C78 C73 179.1(2) no
O50 C51 C52 C53 4.8(3) no
C59 C51 C52 C53 -111.1(2) no
C60 C51 C52 C53 120.6(2) no
C51 C52 C53 C54 179.0(3) no
C51 C52 C53 C58 -2.9(3) no
C52 C53 C54 C55 177.9(3) no
C58 C53 C54 C55 0.0(4) no
C52 C53 C58 O50 -0.2(3) no
C52 C53 C58 C57 -177.5(2) no
C54 C53 C58 O50 178.1(2) no
C54 C53 C58 C57 0.9(4) no
C53 C54 C55 C56 -0.6(4) no
C54 C55 C56 C57 0.3(4) no
C55 C56 C57 O51 -176.7(2) no
C55 C56 C57 C58 0.5(3) no
O51 C57 C58 O50 -0.9(3) no
O51 C57 C58 C53 176.1(2) no
C56 C57 C58 O50 -178.1(2) no
C56 C57 C58 C53 -1.1(3) no
